data_7006817
loop_
_publ_author_name
'Li, Mingxue'
'Sun, Qiaozhen'
'Bai, Yan'
'Duan, Chunying'
'Zhang, Bingguang'
'Meng, Qingjin'

_publ_section_title
;
 Chiral aggregation and spontaneous resolution of thiosemicarbazone
 metal complexes.
;
_journal_issue 21
_journal_name_full 'Dalton transactions (Cambridge, England : 2003)'
_journal_page_first 2572
_journal_page_last 2578
_journal_paper_doi 10.1039/b514425f
_journal_year 2006
_chemical_formula_sum 'C14 H22 Cl2 N10 Ni O10 S2'
_chemical_formula_weight 684.15
_chemical_name_systematic
;
?
;
_space_group_IT_number 96
_symmetry_cell_setting tetragonal
_symmetry_space_group_name_Hall 'P 4nw 2abw'
_symmetry_space_group_name_H-M 'P 43 21 2'
_atom_sites_solution_hydrogens geom
_atom_sites_solution_primary direct
_atom_sites_solution_secondary difmap
_audit_creation_method SHELXL-97
_cell_angle_alpha 90.00
_cell_angle_beta 90.00
_cell_angle_gamma 90.00
_cell_formula_units_Z 4
_cell_length_a 10.8780(11)
_cell_length_b 10.8780(11)
_cell_length_c 22.466(3)
_cell_measurement_reflns_used 1542
_cell_measurement_temperature 293(2)
_cell_measurement_theta_max 24.34
_cell_measurement_theta_min 3.40
_cell_volume 2658.4(5)
_computing_cell_refinement 'Bruker SMART'
_computing_data_collection 'Bruker SMART'
_computing_data_reduction 'Bruker SAINT'
_computing_molecular_graphics 'Bruker SHELXTL'
_computing_publication_material 'Bruker SHELXTL'
_computing_structure_refinement 'Bruker SHELXTL'
_computing_structure_solution 'Bruker SHELXTL'
_diffrn_ambient_temperature 293(2)
_diffrn_measured_fraction_theta_full 0.999
_diffrn_measured_fraction_theta_max 0.999
_diffrn_measurement_device_type 'CCD area detector'
_diffrn_measurement_method 'phi and omega scans'
_diffrn_radiation_monochromator graphite
_diffrn_radiation_source 'fine-focus sealed tube'
_diffrn_radiation_type MoK\a
_diffrn_radiation_wavelength 0.71073
_diffrn_reflns_av_R_equivalents 0.0725
_diffrn_reflns_av_sigmaI/netI 0.0702
_diffrn_reflns_limit_h_max 12
_diffrn_reflns_limit_h_min -12
_diffrn_reflns_limit_k_max 12
_diffrn_reflns_limit_k_min -12
_diffrn_reflns_limit_l_max 26
_diffrn_reflns_limit_l_min -23
_diffrn_reflns_number 13314
_diffrn_reflns_theta_full 24.97
_diffrn_reflns_theta_max 24.97
_diffrn_reflns_theta_min 2.08
_exptl_absorpt_coefficient_mu 1.156
_exptl_absorpt_correction_type none
_exptl_crystal_colour dark-brown
_exptl_crystal_density_diffrn 1.709
_exptl_crystal_density_method 'not measured'
_exptl_crystal_description block
_exptl_crystal_F_000 1400
_exptl_crystal_size_max 0.30
_exptl_crystal_size_mid 0.20
_exptl_crystal_size_min 0.20
_refine_diff_density_max 0.549
_refine_diff_density_min -0.401
_refine_diff_density_rms 0.102
_refine_ls_abs_structure_details 'Flack H D (1983), Acta Cryst. A39, 876-881'
_refine_ls_abs_structure_Flack 0.02(5)
_refine_ls_extinction_method none
_refine_ls_goodness_of_fit_ref 1.011
_refine_ls_hydrogen_treatment constr
_refine_ls_matrix_type full
_refine_ls_number_parameters 208
_refine_ls_number_reflns 2335
_refine_ls_number_restraints 92
_refine_ls_restrained_S_all 1.099
_refine_ls_R_factor_all 0.0777
_refine_ls_R_factor_gt 0.0616
_refine_ls_shift/su_max 0.000
_refine_ls_shift/su_mean 0.000
_refine_ls_structure_factor_coef Fsqd
_refine_ls_weighting_details 'calc w=1/[\s^2^(Fo^2^)+(0.0880P)^2^+0.0000P] where P=(Fo^2^+2Fc^2^)/3'
_refine_ls_weighting_scheme calc
_refine_ls_wR_factor_gt 0.1499
_refine_ls_wR_factor_ref 0.1581
_reflns_number_gt 1894
_reflns_number_total 2335
_reflns_threshold_expression >2sigma(I)
_cod_data_source_file b514425f.txt
_cod_data_source_block compound_4
_cod_depositor_comments
;
The following automatic conversions were performed:
'_symmetry_cell_setting' value 'Tetragonal' changed to 'tetragonal'
according to '/home/saulius/struct/CIF-dictionaries/cif_core.dic'
dictionary named 'cif_core.dic' version 2.4.1 from 2010-06-29.

Automatic conversion script
Id: cif_fix_enum 1527 2010-12-29 10:47:43Z saulius 
;
_cod_original_cell_volume 2658.5(5)
_cod_original_sg_symbol_H-M P4(3)2(1)2
_cod_database_code 7006817

loop_
_symmetry_equiv_pos_as_xyz
'x, y, z'
'-x, -y, z+1/2'
'-y+1/2, x+1/2, z+3/4'
'y+1/2, -x+1/2, z+1/4'
'-x+1/2, y+1/2, -z+3/4'
'x+1/2, -y+1/2, -z+1/4'
'y, x, -z'
'-y, -x, -z+1/2'

loop_
_atom_site_label
_atom_site_type_symbol
_atom_site_fract_x
_atom_site_fract_y
_atom_site_fract_z
_atom_site_U_iso_or_equiv
_atom_site_adp_type
_atom_site_occupancy
_atom_site_symmetry_multiplicity
_atom_site_calc_flag
_atom_site_refinement_flags
_atom_site_disorder_assembly
_atom_site_disorder_group
Ni1 Ni 0.12838(5) 0.12838(5) 0.0000 0.02766(18) Uani 1 2 d S . .
S1 S 0.34946(10) 0.12237(12) 0.01063(5) 0.0389(3) Uani 1 1 d . . .
N1 N 0.4507(4) 0.0861(4) 0.1162(2) 0.0492(14) Uani 1 1 d . . .
H1A H 0.4461 0.0780 0.1542 0.059 Uiso 1 1 calc R . .
H1B H 0.5213 0.0859 0.0989 0.059 Uiso 1 1 calc R . .
N2 N 0.2454(3) 0.0973(4) 0.11758(18) 0.0359(11) Uani 1 1 d . . .
H2A H 0.2486 0.0900 0.1557 0.043 Uiso 1 1 calc RD . .
N3 N 0.1355(3) 0.1077(3) 0.08920(15) 0.0273(9) Uani 1 1 d . . .
N4 N -0.0573(3) 0.1207(4) 0.02383(17) 0.0348(11) Uani 1 1 d . . .
N5 N -0.2927(4) 0.1091(4) 0.0694(2) 0.0463(13) Uani 1 1 d . . .
C1 C 0.3499(4) 0.0987(4) 0.0845(2) 0.0336(12) Uani 1 1 d . . .
C2 C 0.0345(4) 0.1065(4) 0.1194(2) 0.0275(12) Uani 1 1 d . . .
C3 C 0.0281(5) 0.0940(5) 0.1855(2) 0.0484(16) Uani 1 1 d . . .
H3A H 0.0568 0.1685 0.2037 0.073 Uiso 1 1 calc R . .
H3B H 0.0789 0.0266 0.1980 0.073 Uiso 1 1 calc RD . .
H3C H -0.0554 0.0790 0.1972 0.073 Uiso 1 1 calc R . .
C4 C -0.0755(4) 0.1131(4) 0.0830(2) 0.0286(12) Uani 1 1 d . . .
C5 C -0.1951(4) 0.1093(5) 0.1045(2) 0.0397(14) Uani 1 1 d . . .
H5A H -0.2071 0.1066 0.1455 0.048 Uiso 1 1 calc R . .
C6 C -0.2720(5) 0.1134(5) 0.0119(3) 0.0529(17) Uani 1 1 d . . .
H6A H -0.3384 0.1121 -0.0142 0.064 Uiso 1 1 calc R . .
C7 C -0.1550(4) 0.1199(4) -0.0109(2) 0.0396(13) Uani 1 1 d . . .
H7A H -0.1444 0.1239 -0.0519 0.048 Uiso 1 1 calc R . .
Cl1 Cl -0.1396(2) -0.21720(18) 0.13124(9) 0.1072(8) Uani 1 1 d DU . .
O11 O -0.1395(7) -0.1735(6) 0.0725(2) 0.161(3) Uani 1 1 d DU A .
O12 O -0.2335(7) -0.1418(8) 0.1591(4) 0.142(4) Uani 0.543(6) 1 d PDU A 1
O13 O -0.1519(9) -0.3364(5) 0.1506(5) 0.117(3) Uani 0.543(6) 1 d PDU A 1
O14 O -0.0172(6) -0.1729(10) 0.1468(5) 0.145(4) Uani 0.543(6) 1 d PDU A 1
O12' O -0.2170(8) -0.3240(7) 0.1304(6) 0.124(4) Uani 0.457(6) 1 d PDU A 2
O13' O -0.1653(11) -0.1366(8) 0.1784(4) 0.112(3) Uani 0.457(6) 1 d PDU A 2
O14' O -0.0177(7) -0.2737(11) 0.1397(6) 0.148(4) Uani 0.457(6) 1 d PDU A 2
O1W O 0.3224(5) 0.0109(6) 0.2272(2) 0.071(2) Uani 0.75 1 d P . .
H1WA H 0.2948 0.0712 0.2459 0.085 Uiso 0.75 1 d PR . .
H1WB H 0.3113 -0.0629 0.2364 0.085 Uiso 0.75 1 d PR . .
O2W O 0.1954(10) -0.1954(10) 0.2500 0.099(5) Uiso 0.50 2 d SP . .

loop_
_atom_site_aniso_label
_atom_site_aniso_U_11
_atom_site_aniso_U_22
_atom_site_aniso_U_33
_atom_site_aniso_U_23
_atom_site_aniso_U_13
_atom_site_aniso_U_12
Ni1 0.0276(2) 0.0276(2) 0.0277(4) -0.0024(3) 0.0024(3) -0.0010(4)
S1 0.0296(6) 0.0489(7) 0.0383(6) -0.0025(6) 0.0078(5) -0.0016(6)
N1 0.029(2) 0.069(3) 0.050(3) 0.001(3) 0.000(2) -0.003(2)
N2 0.031(2) 0.047(3) 0.029(2) -0.0023(19) -0.0038(19) -0.001(2)
N3 0.0274(18) 0.030(2) 0.0247(17) 0.0006(15) 0.0009(17) -0.0064(17)
N4 0.0261(19) 0.043(2) 0.035(2) -0.007(2) -0.0006(16) -0.0004(19)
N5 0.030(2) 0.060(3) 0.049(3) 0.011(2) 0.007(2) 0.002(2)
C1 0.026(2) 0.030(3) 0.045(3) -0.002(2) 0.002(2) -0.002(2)
C2 0.032(2) 0.020(2) 0.031(2) -0.001(2) 0.003(2) -0.0004(19)
C3 0.042(3) 0.073(4) 0.031(3) 0.002(3) 0.002(2) 0.005(3)
C4 0.034(2) 0.022(2) 0.030(2) -0.005(2) 0.0078(19) -0.006(2)
C5 0.030(2) 0.046(3) 0.043(3) -0.005(3) 0.008(2) -0.003(2)
C6 0.038(3) 0.055(3) 0.065(4) 0.002(3) -0.008(3) 0.002(3)
C7 0.029(2) 0.047(3) 0.043(3) 0.001(3) -0.004(2) -0.002(2)
Cl1 0.1476(18) 0.0849(14) 0.0892(13) 0.0096(11) 0.0324(15) -0.0283(14)
O11 0.221(7) 0.147(5) 0.116(5) 0.022(4) 0.056(5) -0.002(5)
O12 0.175(8) 0.107(7) 0.144(7) 0.009(6) 0.092(6) -0.014(7)
O13 0.135(7) 0.052(5) 0.164(7) 0.021(5) 0.040(6) -0.005(5)
O14 0.167(7) 0.118(7) 0.151(7) -0.022(6) 0.023(7) -0.068(6)
O12' 0.134(8) 0.083(7) 0.156(9) 0.004(7) 0.047(8) -0.025(7)
O13' 0.143(7) 0.108(6) 0.087(6) -0.035(6) 0.044(6) -0.035(6)
O14' 0.166(8) 0.118(8) 0.160(8) -0.004(7) 0.012(8) -0.005(7)
O1W 0.050(3) 0.133(5) 0.030(3) 0.024(3) -0.011(2) -0.005(3)

loop_
_atom_type_symbol
_atom_type_description
_atom_type_scat_dispersion_real
_atom_type_scat_dispersion_imag
_atom_type_scat_source
C C 0.0033 0.0016 'International Tables Vol C Tables 4.2.6.8 and 6.1.1.4'
H H 0.0000 0.0000 'International Tables Vol C Tables 4.2.6.8 and 6.1.1.4'
N N 0.0061 0.0033 'International Tables Vol C Tables 4.2.6.8 and 6.1.1.4'
O O 0.0106 0.0060 'International Tables Vol C Tables 4.2.6.8 and 6.1.1.4'
S S 0.1246 0.1234 'International Tables Vol C Tables 4.2.6.8 and 6.1.1.4'
Ni Ni 0.3393 1.1124 'International Tables Vol C Tables 4.2.6.8 and 6.1.1.4'
Cl Cl 0.1484 0.1585 'International Tables Vol C Tables 4.2.6.8 and 6.1.1.4'

loop_
_geom_angle_atom_site_label_1
_geom_angle_atom_site_label_2
_geom_angle_atom_site_label_3
_geom_angle
_geom_angle_site_symmetry_1
_geom_angle_site_symmetry_3
_geom_angle_publ_flag
N3 Ni1 N3 174.10(19) 7 . ?
N3 Ni1 N4 77.21(14) 7 7 ?
N3 Ni1 N4 98.52(14) . 7 ?
N3 Ni1 N4 98.52(14) 7 . ?
N3 Ni1 N4 77.21(14) . . ?
N4 Ni1 N4 89.3(2) 7 . ?
N3 Ni1 S1 81.98(10) 7 7 ?
N3 Ni1 S1 102.12(10) . 7 ?
N4 Ni1 S1 159.13(11) 7 7 ?
N4 Ni1 S1 92.24(12) . 7 ?
N3 Ni1 S1 102.12(10) 7 . ?
N3 Ni1 S1 81.98(10) . . ?
N4 Ni1 S1 92.24(12) 7 . ?
N4 Ni1 S1 159.13(11) . . ?
S1 Ni1 S1 93.64(7) 7 . ?
C1 S1 Ni1 96.00(16) . . ?
C1 N1 H1A 120.0 . . ?
C1 N1 H1B 120.0 . . ?
H1A N1 H1B 120.0 . . ?
C1 N2 N3 118.6(4) . . ?
C1 N2 H2A 120.7 . . ?
N3 N2 H2A 120.7 . . ?
C2 N3 N2 120.1(4) . . ?
C2 N3 Ni1 119.3(3) . . ?
N2 N3 Ni1 120.6(3) . . ?
C7 N4 C4 117.7(4) . . ?
C7 N4 Ni1 128.9(3) . . ?
C4 N4 Ni1 113.4(3) . . ?
C6 N5 C5 116.7(4) . . ?
N1 C1 N2 113.6(4) . . ?
N1 C1 S1 123.6(4) . . ?
N2 C1 S1 122.7(4) . . ?
N3 C2 C4 114.0(4) . . ?
N3 C2 C3 124.2(4) . . ?
C4 C2 C3 121.8(4) . . ?
C2 C3 H3A 109.5 . . ?
C2 C3 H3B 109.5 . . ?
H3A C3 H3B 109.5 . . ?
C2 C3 H3C 109.5 . . ?
H3A C3 H3C 109.5 . . ?
H3B C3 H3C 109.5 . . ?
N4 C4 C5 118.9(4) . . ?
N4 C4 C2 116.0(4) . . ?
C5 C4 C2 125.1(4) . . ?
N5 C5 C4 123.0(5) . . ?
N5 C5 H5A 118.5 . . ?
C4 C5 H5A 118.5 . . ?
N5 C6 C7 121.8(5) . . ?
N5 C6 H6A 119.1 . . ?
C7 C6 H6A 119.1 . . ?
N4 C7 C6 121.8(5) . . ?
N4 C7 H7A 119.1 . . ?
C6 C7 H7A 119.1 . . ?
O13 Cl1 O13' 109.4(6) . . ?
O13 Cl1 O11 128.1(5) . . ?
O13' Cl1 O11 120.0(5) . . ?
O13 Cl1 O12' 35.2(6) . . ?
O13' Cl1 O12' 113.5(6) . . ?
O11 Cl1 O12' 105.2(6) . . ?
O13 Cl1 O12 109.2(6) . . ?
O13' Cl1 O12 35.1(6) . . ?
O11 Cl1 O12 102.4(5) . . ?
O12' Cl1 O12 92.9(6) . . ?
O13 Cl1 O14 109.0(6) . . ?
O13' Cl1 O14 78.1(6) . . ?
O11 Cl1 O14 96.4(5) . . ?
O12' Cl1 O14 143.8(6) . . ?
O12 Cl1 O14 110.6(6) . . ?
O13 Cl1 O14' 69.7(6) . . ?
O13' Cl1 O14' 110.0(7) . . ?
O11 Cl1 O14' 105.1(6) . . ?
O12' Cl1 O14' 101.1(6) . . ?
O12 Cl1 O14' 144.4(7) . . ?
O14 Cl1 O14' 44.4(6) . . ?
H1WA O1W H1WB 125.2 . . ?

loop_
_geom_bond_atom_site_label_1
_geom_bond_atom_site_label_2
_geom_bond_distance
_geom_bond_site_symmetry_2
_geom_bond_publ_flag
Ni1 N3 2.018(3) 7 ?
Ni1 N3 2.018(3) . ?
Ni1 N4 2.091(4) 7 ?
Ni1 N4 2.091(4) . ?
Ni1 S1 2.4176(12) 7 ?
Ni1 S1 2.4176(12) . ?
S1 C1 1.680(5) . ?
N1 C1 1.315(6) . ?
N1 H1A 0.8600 . ?
N1 H1B 0.8600 . ?
N2 C1 1.358(6) . ?
N2 N3 1.359(5) . ?
N2 H2A 0.8600 . ?
N3 C2 1.291(5) . ?
N4 C7 1.318(6) . ?
N4 C4 1.346(6) . ?
N5 C6 1.314(7) . ?
N5 C5 1.322(6) . ?
C2 C4 1.450(6) . ?
C2 C3 1.493(7) . ?
C3 H3A 0.9600 . ?
C3 H3B 0.9600 . ?
C3 H3C 0.9600 . ?
C4 C5 1.389(6) . ?
C5 H5A 0.9300 . ?
C6 C7 1.373(7) . ?
C6 H6A 0.9300 . ?
C7 H7A 0.9300 . ?
Cl1 O13 1.374(6) . ?
Cl1 O13' 1.403(7) . ?
Cl1 O11 1.404(5) . ?
Cl1 O12' 1.435(7) . ?
Cl1 O12 1.451(7) . ?
Cl1 O14 1.459(7) . ?
Cl1 O14' 1.475(7) . ?
O1W H1WA 0.8353 . ?
O1W H1WB 0.8377 . ?
